data_4117111
loop_
_publ_author_name
'William E. Crowe'
'An T. Vu'

_publ_section_title
;
 Direct Synthesis of Fused, Bicyclic \g-Butyrolactones via Tandem
 Reductive Cyclization-Carbonylation of Tethered Enals and Enones
;
_journal_name_full 'Journal of the American Chemical Society'
_journal_page_first 1557
_journal_page_last 1558
_journal_paper_doi 10.1021/ja9535874
_journal_volume 118
_journal_year 1996
_chemical_formula_sum 'C18 H22 O2 Ti'
_chemical_formula_weight 318.26
_chemical_name_systematic
; 
 ? 
;
_space_group_IT_number 2
_symmetry_cell_setting triclinic
_symmetry_space_group_name_Hall '-P 1'
_symmetry_space_group_name_H-M 'P -1'
_atom_sites_solution_hydrogens geom
_atom_sites_solution_primary direct
_atom_sites_solution_secondary difmap
_audit_creation_method SHELXL
_cell_angle_alpha 100.294(12)
_cell_angle_beta 101.75(2)
_cell_angle_gamma 97.36(2)
_cell_formula_units_Z 2
_cell_length_a 7.720(2)
_cell_length_b 8.996(2)
_cell_length_c 11.450(2)
_cell_measurement_temperature 173(2)
_cell_volume 754.7(3)
_computing_structure_refinement 'SHELXL-93 (Sheldrick, 1993)'
_computing_structure_solution 'SHELXS-86 (Sheldrick, 1990)'
_diffrn_ambient_temperature 173(2)
_diffrn_measurement_device 'Siemens P4 '
_diffrn_radiation_monochromator graphite
_diffrn_radiation_source 'fine-focus sealed tube'
_diffrn_radiation_type MoK\a
_diffrn_radiation_wavelength 0.71073
_diffrn_reflns_av_R_equivalents 0.0234
_diffrn_reflns_av_sigmaI/netI 0.0318
_diffrn_reflns_limit_h_max 8
_diffrn_reflns_limit_h_min -1
_diffrn_reflns_limit_k_max 9
_diffrn_reflns_limit_k_min -9
_diffrn_reflns_limit_l_max 12
_diffrn_reflns_limit_l_min -12
_diffrn_reflns_number 2515
_diffrn_reflns_theta_max 22.50
_diffrn_reflns_theta_min 1.86
_exptl_absorpt_coefficient_mu 0.569
_exptl_crystal_colour purple
_exptl_crystal_density_diffrn 1.400
_exptl_crystal_description plates
_exptl_crystal_F_000 336
_exptl_crystal_size_max 0.32
_exptl_crystal_size_mid 0.23
_exptl_crystal_size_min 0.15
_refine_diff_density_max 0.274
_refine_diff_density_min -0.339
_refine_diff_density_rms 0.061
_refine_ls_extinction_method none
_refine_ls_goodness_of_fit_all 1.061
_refine_ls_goodness_of_fit_obs 1.067
_refine_ls_matrix_type full
_refine_ls_number_parameters 190
_refine_ls_number_reflns 1984
_refine_ls_number_restraints 0
_refine_ls_restrained_S_all 1.061
_refine_ls_restrained_S_obs 1.067
_refine_ls_R_factor_all 0.0359
_refine_ls_R_factor_obs 0.0342
_refine_ls_shift/esd_max 0.021
_refine_ls_shift/esd_mean 0.003
_refine_ls_structure_factor_coef Fsqd
_refine_ls_weighting_details 'w=1/[\s^2^(Fo^2^)+(0.0420P)^2^+0.7850P] where P=(Fo^2^+2Fc^2^)/3'
_refine_ls_weighting_scheme calc
_refine_ls_wR_factor_all 0.0913
_refine_ls_wR_factor_obs 0.0896
_reflns_number_observed 1894
_reflns_number_total 1984
_reflns_observed_criterion >2sigma(I)
_cod_data_source_file ja9535874_2.cif
_cod_data_source_block av260b
_cod_depositor_comments
;
The following automatic conversions were performed:

'_refine_ls_weighting_scheme' value 'calc
w=1/[\s^2^(Fo^2^)+(0.0420P)^2^+0.7850P] where P=(Fo^2^+2Fc^2^)/3' was
changed to 'calc'. New tag '_refine_ls_weighting_details' was
created. The value of the new tag was set to
'w=1/[\s^2^(Fo^2^)+(0.0420P)^2^+0.7850P] where P=(Fo^2^+2Fc^2^)/3'.

Automatic conversion script
Id: cif_fix_values 3143 2015-03-26 13:38:13Z robertas 
;
_cod_original_cell_volume 754.8(3)
_cod_database_code 4117111

loop_
_symmetry_equiv_pos_as_xyz
'x, y, z'
'-x, -y, -z'

loop_
_atom_site_aniso_label
_atom_site_aniso_U_11
_atom_site_aniso_U_22
_atom_site_aniso_U_33
_atom_site_aniso_U_23
_atom_site_aniso_U_13
_atom_site_aniso_U_12
Ti 0.0166(3) 0.0150(3) 0.0170(3) 0.0017(2) 0.0056(2) 0.0005(2)
O1 0.0213(9) 0.0177(9) 0.0182(9) 0.0023(7) 0.0040(7) -0.0032(7)
O2 0.0400(12) 0.0363(11) 0.0170(10) 0.0059(8) 0.0064(8) -0.0049(9)
C1 0.0222(14) 0.0213(14) 0.0240(14) 0.0017(11) 0.0078(11) -0.0005(11)
C2 0.031(2) 0.0228(14) 0.0259(15) 0.0070(12) 0.0034(12) -0.0052(12)
C3 0.033(2) 0.0249(15) 0.033(2) 0.0063(12) 0.0067(13) -0.0052(12)
C4 0.035(2) 0.0241(15) 0.030(2) 0.0035(12) 0.0020(13) -0.0053(12)
C5 0.0254(14) 0.0222(14) 0.0243(14) 0.0039(11) 0.0033(11) 0.0003(11)
C6 0.036(2) 0.0205(14) 0.0187(14) -0.0023(11) 0.0035(12) -0.0004(12)
C7 0.060(2) 0.040(2) 0.028(2) 0.0085(14) 0.0080(15) -0.015(2)
C8 0.0174(13) 0.0242(14) 0.0235(15) 0.0017(11) 0.0067(11) 0.0022(11)
C9 0.0311(15) 0.0147(13) 0.035(2) 0.0056(12) 0.0128(13) 0.0051(11)
C10 0.035(2) 0.0177(13) 0.030(2) 0.0007(11) 0.0146(12) 0.0082(12)
C11 0.030(2) 0.0220(14) 0.046(2) 0.0083(13) 0.0226(14) 0.0106(12)
C12 0.0207(14) 0.0242(15) 0.046(2) 0.0032(13) 0.0029(13) 0.0090(12)
C13 0.034(2) 0.0240(14) 0.030(2) 0.0096(12) 0.0065(13) 0.0135(13)
C14 0.0181(13) 0.0260(15) 0.036(2) 0.0073(13) 0.0090(12) 0.0073(11)
C15 0.0181(13) 0.031(2) 0.0265(14) 0.0018(12) 0.0107(11) 0.0033(11)
C16 0.0173(13) 0.028(2) 0.034(2) 0.0086(12) 0.0115(11) -0.0013(11)
C17 0.0162(13) 0.028(2) 0.031(2) -0.0029(12) 0.0025(11) -0.0034(11)
C18 0.0170(13) 0.039(2) 0.028(2) 0.0086(13) 0.0021(11) 0.0042(12)

loop_
_atom_site_label
_atom_site_type_symbol
_atom_site_fract_x
_atom_site_fract_y
_atom_site_fract_z
_atom_site_U_iso_or_equiv
_atom_site_thermal_displace_type
_atom_site_occupancy
_atom_site_calc_flag
_atom_site_refinement_flags
Ti Ti 0.50382(5) 0.87344(5) 0.75214(4) 0.0164(2) Uani 1 d .
O1 O 0.4147(2) 0.7132(2) 0.81638(14) 0.0199(4) Uani 1 d .
O2 O 0.3753(3) 0.7531(2) 0.4707(2) 0.0321(5) Uani 1 d .
C1 C 0.2463(3) 0.6181(3) 0.7903(2) 0.0229(6) Uani 1 d .
H1A H 0.1578(3) 0.6809(3) 0.8167(2) 0.027 Uiso 1 calc R
C2 C 0.2509(4) 0.4852(3) 0.8566(2) 0.0277(6) Uani 1 d .
H2A H 0.3611(4) 0.4407(3) 0.8483(2) 0.033 Uiso 1 calc R
C3 C 0.0884(4) 0.3694(3) 0.7799(3) 0.0314(7) Uani 1 d .
H3A H -0.0248(4) 0.4001(3) 0.7956(3) 0.038 Uiso 1 calc R
H3B H 0.0949(4) 0.2657(3) 0.7966(3) 0.038 Uiso 1 calc R
C4 C 0.1018(4) 0.3738(3) 0.6495(3) 0.0318(7) Uani 1 d .
H4A H -0.0177(4) 0.3402(3) 0.5926(3) 0.038 Uiso 1 calc R
H4B H 0.1843(4) 0.3059(3) 0.6234(3) 0.038 Uiso 1 calc R
C5 C 0.1754(4) 0.5429(3) 0.6514(2) 0.0248(6) Uani 1 d .
H5A H 0.0737(4) 0.5925(3) 0.6167(2) 0.030 Uiso 1 calc R
C6 C 0.3181(4) 0.5573(3) 0.5777(2) 0.0270(6) Uani 1 d .
H6A H 0.2673(4) 0.4964(3) 0.4938(2) 0.032 Uiso 1 calc R
H6B H 0.4207(4) 0.5118(3) 0.6144(2) 0.032 Uiso 1 calc R
C7 C 0.2572(5) 0.5321(4) 0.9911(3) 0.0451(8) Uani 1 d .
H7A H 0.3671(5) 0.6060(4) 1.0314(3) 0.068 Uiso 1 calc R
H7B H 0.2564(5) 0.4414(4) 1.0275(3) 0.068 Uiso 1 calc R
H7C H 0.1523(5) 0.5793(4) 1.0017(3) 0.068 Uiso 1 calc R
C8 C 0.3884(3) 0.7213(3) 0.5701(2) 0.0220(6) Uani 1 d .
C9 C 0.4704(4) 1.1353(3) 0.7524(2) 0.0258(6) Uani 1 d .
H9A H 0.5686(4) 1.2211(3) 0.7558(2) 0.031 Uiso 1 calc R
C10 C 0.4152(4) 1.0930(3) 0.8540(3) 0.0268(6) Uani 1 d .
H10A H 0.4647(4) 1.1458(3) 0.9414(3) 0.032 Uiso 1 calc R
C11 C 0.2585(4) 0.9815(3) 0.8084(3) 0.0300(7) Uani 1 d .
H11A H 0.1794(4) 0.9400(3) 0.8584(3) 0.036 Uiso 1 calc R
C12 C 0.2237(4) 0.9495(3) 0.6817(3) 0.0309(7) Uani 1 d .
H12A H 0.1151(4) 0.8817(3) 0.6253(3) 0.037 Uiso 1 calc R
C13 C 0.3557(4) 1.0445(3) 0.6467(3) 0.0283(6) Uani 1 d .
H13A H 0.3566(4) 1.0551(3) 0.5613(3) 0.034 Uiso 1 calc R
C14 C 0.7615(3) 0.7437(3) 0.7629(2) 0.0257(6) Uani 1 d .
H14A H 0.7583(3) 0.6310(3) 0.7562(2) 0.031 Uiso 1 calc R
C15 C 0.7537(3) 0.8212(3) 0.6655(2) 0.0250(6) Uani 1 d .
H15A H 0.7462(3) 0.7729(3) 0.5785(2) 0.030 Uiso 1 calc R
C16 C 0.7831(3) 0.9794(3) 0.7149(2) 0.0258(6) Uani 1 d .
H16A H 0.8011(3) 1.0629(3) 0.6692(2) 0.031 Uiso 1 calc R
C17 C 0.8054(3) 0.9994(3) 0.8421(2) 0.0273(6) Uani 1 d .
H17A H 0.8420(3) 1.0998(3) 0.9019(2) 0.033 Uiso 1 calc R
C18 C 0.7933(3) 0.8538(3) 0.8719(2) 0.0283(6) Uani 1 d .
H18A H 0.8178(3) 0.8332(3) 0.9562(2) 0.034 Uiso 1 calc R

loop_
_atom_type_symbol
_atom_type_description
_atom_type_scat_dispersion_real
_atom_type_scat_dispersion_imag
_atom_type_scat_source
C C 0.0033 0.0016 'International Tables Vol C Tables 4.2.6.8 and 6.1.1.4'
H H 0.0000 0.0000 'International Tables Vol C Tables 4.2.6.8 and 6.1.1.4'
O O 0.0106 0.0060 'International Tables Vol C Tables 4.2.6.8 and 6.1.1.4'
Ti Ti 0.2776 0.4457 'International Tables Vol C Tables 4.2.6.8 and 6.1.1.4'

loop_
_geom_angle_atom_site_label_1
_geom_angle_atom_site_label_2
_geom_angle_atom_site_label_3
_geom_angle
O1 Ti C8 86.48(9)
O1 Ti C10 105.44(8)
C8 Ti C10 131.58(10)
O1 Ti C17 117.46(9)
C8 Ti C17 129.75(9)
C10 Ti C17 86.46(10)
O1 Ti C12 96.76(9)
C8 Ti C12 75.02(10)
C10 Ti C12 57.25(10)
C17 Ti C12 136.32(10)
O1 Ti C13 131.22(9)
C8 Ti C13 79.34(10)
C10 Ti C13 57.27(10)
C17 Ti C13 107.18(10)
C12 Ti C13 34.50(10)
O1 Ti C16 138.29(9)
C8 Ti C16 98.24(9)
C10 Ti C16 101.97(9)
C17 Ti C16 34.23(9)
C12 Ti C16 124.60(10)
C13 Ti C16 90.14(10)
O1 Ti C11 83.19(9)
C8 Ti C11 105.03(10)
C10 Ti C11 34.54(10)
C17 Ti C11 120.36(10)
C12 Ti C11 33.91(10)
C13 Ti C11 56.79(10)
C16 Ti C11 133.78(9)
O1 Ti C15 112.30(8)
C8 Ti C15 73.69(9)
C10 Ti C15 136.02(9)
C17 Ti C15 56.66(9)
C12 Ti C15 135.24(10)
C13 Ti C15 107.94(9)
C16 Ti C15 34.06(9)
C11 Ti C15 164.12(10)
O1 Ti C9 138.45(8)
C8 Ti C9 112.12(9)
C10 Ti C9 34.53(9)
C17 Ti C9 79.71(10)
C12 Ti C9 56.66(10)
C13 Ti C9 33.84(9)
C16 Ti C9 77.71(9)
C11 Ti C9 56.68(9)
C15 Ti C9 108.60(9)
O1 Ti C18 85.43(8)
C8 Ti C18 121.08(9)
C10 Ti C18 106.75(10)
C17 Ti C18 34.07(10)
C12 Ti C18 163.89(10)
C13 Ti C18 141.24(10)
C16 Ti C18 56.61(9)
C11 Ti C18 131.53(10)
C15 Ti C18 56.47(9)
C9 Ti C18 112.00(10)
O1 Ti C14 82.67(8)
C8 Ti C14 87.40(9)
C10 Ti C14 139.93(10)
C17 Ti C14 56.31(9)
C12 Ti C14 162.40(10)
C13 Ti C14 141.88(9)
C16 Ti C14 56.40(9)
C11 Ti C14 160.52(10)
C15 Ti C14 34.01(9)
C9 Ti C14 132.65(9)
C18 Ti C14 33.69(9)
C1 O1 Ti 133.2(2)
O1 C1 C2 112.1(2)
O1 C1 C5 113.0(2)
C2 C1 C5 105.8(2)
C7 C2 C3 116.4(2)
C7 C2 C1 113.7(2)
C3 C2 C1 102.4(2)
C2 C3 C4 103.1(2)
C3 C4 C5 105.8(2)
C6 C5 C4 112.4(2)
C6 C5 C1 113.6(2)
C4 C5 C1 104.3(2)
C5 C6 C8 114.9(2)
O2 C8 C6 118.9(2)
O2 C8 Ti 128.3(2)
C6 C8 Ti 112.8(2)
C13 C9 C10 108.3(2)
C13 C9 Ti 72.42(15)
C10 C9 Ti 71.17(14)
C11 C10 C9 107.2(2)
C11 C10 Ti 73.68(15)
C9 C10 Ti 74.30(15)
C12 C11 C10 108.4(2)
C12 C11 Ti 72.80(15)
C10 C11 Ti 71.78(15)
C11 C12 C13 108.1(2)
C11 C12 Ti 73.3(2)
C13 C12 Ti 72.95(15)
C9 C13 C12 107.9(2)
C9 C13 Ti 73.74(15)
C12 C13 Ti 72.55(15)
C18 C14 C15 108.2(2)
C18 C14 Ti 72.88(15)
C15 C14 Ti 72.10(14)
C16 C15 C14 107.9(2)
C16 C15 Ti 72.67(14)
C14 C15 Ti 73.89(14)
C15 C16 C17 107.9(2)
C15 C16 Ti 73.27(14)
C17 C16 Ti 72.58(14)
C18 C17 C16 108.3(2)
C18 C17 Ti 74.19(15)
C16 C17 Ti 73.19(14)
C14 C18 C17 107.7(2)
C14 C18 Ti 73.43(15)
C17 C18 Ti 71.73(15)

loop_
_geom_bond_atom_site_label_1
_geom_bond_atom_site_label_2
_geom_bond_distance
Ti O1 1.850(2)
Ti C8 2.218(3)
Ti C10 2.361(3)
Ti C17 2.387(3)
Ti C12 2.380(3)
Ti C13 2.385(3)
Ti C16 2.394(3)
Ti C11 2.386(3)
Ti C15 2.402(3)
Ti C9 2.402(3)
Ti C18 2.418(3)
Ti C14 2.425(3)
O1 C1 1.406(3)
O2 C8 1.211(3)
C1 C2 1.527(4)
C1 C5 1.565(4)
C2 C7 1.511(4)
C2 C3 1.524(4)
C3 C4 1.524(4)
C4 C5 1.549(4)
C5 C6 1.524(4)
C6 C8 1.530(4)
C9 C13 1.393(4)
C9 C10 1.414(4)
C10 C11 1.410(4)
C11 C12 1.390(4)
C12 C13 1.413(4)
C14 C18 1.404(4)
C14 C15 1.412(4)
C15 C16 1.405(4)
C16 C17 1.407(4)
C17 C18 1.408(4)
